data_4319061
loop_
_publ_author_name
'Chayan Das'
'Amit K. Ghosh'
'Chen-Hsiung Hung'
'Gene-Hsiang Lee'
'Shie-Ming Peng'
'Sreebrata Goswami'

_publ_section_title
;
 Metal-Promoted Aromatic Ring Amination and Deamination Reactions at a
 Diazo Ligand Coordinated to Rhodium and Ruthenium
;
_journal_name_full 'Inorganic Chemistry'
_journal_page_first 7125
_journal_page_last 7135
_journal_paper_doi 10.1021/ic020421c
_journal_volume 41
_journal_year 2002
_chemical_formula_sum 'C28 H22 Cl N7 Ru'
_chemical_formula_weight 593.05
_chemical_name_systematic
;
  ?
;
_space_group_IT_number 14
_symmetry_cell_setting monoclinic
_symmetry_space_group_name_Hall '-P 2yn'
_symmetry_space_group_name_H-M 'P 1 21/n 1'
_atom_sites_solution_hydrogens geom
_atom_sites_solution_primary direct
_atom_sites_solution_secondary difmap
_audit_creation_method SHELXL
_cell_angle_alpha 90.00
_cell_angle_beta 91.83(4)
_cell_angle_gamma 90.00
_cell_formula_units_Z 4
_cell_length_a 13.481(7)
_cell_length_b 14.377(9)
_cell_length_c 13.543(7)
_cell_measurement_temperature 293(2)
_cell_volume 2624(3)
_computing_structure_refinement 'SHELXL-93 (Sheldrick, 1993)'
_computing_structure_solution 'SHELXS-86 (Sheldrick, 1990)'
_diffrn_ambient_temperature 293(2)
_diffrn_radiation_monochromator graphite
_diffrn_radiation_source 'fine-focus sealed tube'
_diffrn_radiation_type MoK\a
_diffrn_radiation_wavelength 0.71073
_diffrn_reflns_av_R_equivalents 0.0597
_diffrn_reflns_av_sigmaI/netI 0.0386
_diffrn_reflns_limit_h_max 15
_diffrn_reflns_limit_h_min -3
_diffrn_reflns_limit_k_max 16
_diffrn_reflns_limit_k_min -1
_diffrn_reflns_limit_l_max 15
_diffrn_reflns_limit_l_min -15
_diffrn_reflns_number 4470
_diffrn_reflns_theta_max 24.01
_diffrn_reflns_theta_min 2.07
_exptl_absorpt_coefficient_mu 0.730
_exptl_crystal_density_diffrn 1.502
_exptl_crystal_F_000 1200
_exptl_crystal_size_max 0.50
_exptl_crystal_size_mid 0.40
_exptl_crystal_size_min 0.40
_refine_diff_density_max 0.950
_refine_diff_density_min -1.374
_refine_diff_density_rms 0.096
_refine_ls_extinction_method none
_refine_ls_goodness_of_fit_all 1.047
_refine_ls_goodness_of_fit_obs 1.028
_refine_ls_matrix_type full
_refine_ls_number_parameters 334
_refine_ls_number_reflns 4015
_refine_ls_number_restraints 0
_refine_ls_restrained_S_all 1.544
_refine_ls_restrained_S_obs 1.028
_refine_ls_R_factor_all 0.0786
_refine_ls_R_factor_obs 0.0512
_refine_ls_shift/esd_max 0.014
_refine_ls_shift/esd_mean 0.002
_refine_ls_structure_factor_coef Fsqd
_refine_ls_weighting_details 'w=1/[\s^2^(Fo^2^)+(0.0398P)^2^+12.2275P] where P=(Fo^2^+2Fc^2^)/3'
_refine_ls_weighting_scheme calc
_refine_ls_wR_factor_all 0.2000
_refine_ls_wR_factor_obs 0.1151
_reflns_number_observed 3072
_reflns_number_total 4027
_reflns_observed_criterion >2sigma(I)
_cod_data_source_file ic020421c_4.cif
_cod_data_source_block '[RuCl(pap)(L1a)],(5a)'
_cod_depositor_comments
;
The following automatic conversions were performed:

'_symmetry_cell_setting' value 'Monoclinic' changed to 'monoclinic'
according to the built-in table from CIF Core dictionary named
'cif_core.dic' version 2.4.1 from 2010-06-29.

Automatic conversion script
Id: cif_fix_values 1646 2011-03-28 12:23:43Z adriana 

The following automatic conversions were performed:

'_refine_ls_weighting_scheme' value 'calc
w=1/[\s^2^(Fo^2^)+(0.0398P)^2^+12.2275P] where P=(Fo^2^+2Fc^2^)/3'
was changed to 'calc'. New tag '_refine_ls_weighting_details' was
created. The value of the new tag was set to
'w=1/[\s^2^(Fo^2^)+(0.0398P)^2^+12.2275P] where P=(Fo^2^+2Fc^2^)/3'.

Automatic conversion script
Id: cif_fix_values 3143 2015-03-26 13:38:13Z robertas 
;
_cod_original_cell_volume 2623.4(25)
_cod_database_code 4319061

loop_
_symmetry_equiv_pos_as_xyz
'x, y, z'
'-x+1/2, y+1/2, -z+1/2'
'-x, -y, -z'
'x-1/2, -y-1/2, z-1/2'

loop_
_atom_site_aniso_label
_atom_site_aniso_U_11
_atom_site_aniso_U_22
_atom_site_aniso_U_33
_atom_site_aniso_U_23
_atom_site_aniso_U_13
_atom_site_aniso_U_12
Ru 0.0387(3) 0.0397(3) 0.0491(3) 0.0036(2) 0.0144(2) 0.0039(2)
N6 0.051(3) 0.042(3) 0.049(3) 0.003(2) 0.009(3) 0.009(2)
N3 0.041(3) 0.038(3) 0.050(3) 0.003(2) 0.014(2) 0.003(2)
N4 0.054(3) 0.046(3) 0.046(3) 0.001(3) 0.009(3) 0.008(3)
N5 0.036(3) 0.059(4) 0.055(3) 0.003(3) 0.016(2) 0.011(2)
N2 0.040(3) 0.050(3) 0.050(3) 0.005(3) 0.012(2) 0.005(2)
N7 0.041(3) 0.040(3) 0.045(3) 0.000(2) 0.013(2) 0.004(2)
N1 0.040(3) 0.046(3) 0.058(3) 0.005(3) 0.008(3) -0.001(2)
Cl 0.0740(12) 0.0474(10) 0.0718(12) 0.0035(9) 0.0287(10) -0.0073(9)
C1 0.044(4) 0.060(5) 0.079(5) -0.001(4) 0.007(4) 0.004(3)
C2 0.053(4) 0.073(5) 0.086(6) -0.005(5) -0.013(4) 0.005(4)
C3 0.070(5) 0.065(5) 0.064(5) -0.003(4) -0.010(4) 0.001(4)
C4 0.059(4) 0.064(5) 0.052(4) -0.002(4) 0.005(3) 0.002(4)
C5 0.041(3) 0.046(4) 0.053(4) 0.004(3) 0.009(3) -0.001(3)
C6 0.037(3) 0.039(3) 0.061(4) 0.002(3) 0.006(3) 0.000(3)
C7 0.043(4) 0.056(4) 0.066(4) 0.001(4) 0.013(3) 0.007(3)
C8 0.047(4) 0.070(5) 0.081(6) 0.008(4) 0.012(4) 0.009(4)
C9 0.042(4) 0.062(5) 0.085(6) 0.019(4) -0.006(4) 0.005(3)
C10 0.051(4) 0.058(4) 0.061(4) 0.003(4) -0.003(3) 0.003(3)
C11 0.046(4) 0.042(4) 0.058(4) 0.008(3) 0.007(3) 0.005(3)
C12 0.050(4) 0.059(4) 0.047(4) 0.006(3) 0.005(3) 0.001(3)
C13 0.093(6) 0.075(6) 0.060(5) 0.012(4) 0.014(4) 0.003(5)
C14 0.111(8) 0.122(9) 0.060(6) 0.027(6) 0.014(5) 0.000(7)
C15 0.103(8) 0.139(10) 0.057(6) -0.009(6) 0.021(5) 0.004(7)
C16 0.086(6) 0.104(7) 0.075(6) -0.022(6) 0.017(5) 0.015(5)
C17 0.060(4) 0.068(5) 0.062(5) 0.002(4) 0.009(4) 0.015(4)
C18 0.064(5) 0.065(5) 0.080(5) 0.013(4) 0.035(4) 0.008(4)
C19 0.067(5) 0.083(6) 0.084(6) 0.009(5) 0.038(4) 0.019(4)
C20 0.060(5) 0.085(6) 0.074(5) 0.000(5) 0.022(4) 0.026(4)
C21 0.066(5) 0.060(4) 0.064(5) 0.009(4) 0.016(4) 0.026(4)
C22 0.043(3) 0.049(4) 0.048(4) 0.003(3) 0.003(3) 0.006(3)
C23 0.049(4) 0.029(3) 0.051(4) 0.004(3) 0.012(3) 0.001(3)
C24 0.078(5) 0.062(5) 0.046(4) 0.002(4) 0.009(4) 0.001(4)
C25 0.126(8) 0.067(5) 0.061(5) 0.011(4) 0.032(6) -0.004(6)
C26 0.105(7) 0.057(5) 0.101(7) -0.016(5) 0.066(6) -0.018(5)
C27 0.052(4) 0.066(5) 0.113(7) -0.011(5) 0.028(5) -0.009(4)
C28 0.044(4) 0.051(4) 0.075(5) 0.008(4) 0.009(3) 0.002(3)

loop_
_atom_site_label
_atom_site_type_symbol
_atom_site_fract_x
_atom_site_fract_y
_atom_site_fract_z
_atom_site_U_iso_or_equiv
_atom_site_thermal_displace_type
_atom_site_occupancy
_atom_site_calc_flag
_atom_site_refinement_flags
_atom_site_disorder_group
Ru Ru 0.00414(4) 0.79799(3) 0.29359(4) 0.0422(2) Uani 1 d . .
N6 N 0.0303(4) 0.6008(4) 0.3080(4) 0.0472(13) Uani 1 d . .
N3 N -0.1020(4) 0.8592(3) 0.3608(4) 0.0424(12) Uani 1 d . .
N4 N -0.0965(4) 0.8101(4) 0.1788(4) 0.0487(13) Uani 1 d . .
N5 N 0.1130(4) 0.7198(4) 0.2285(4) 0.0499(14) Uani 1 d . .
N2 N -0.0939(4) 0.8835(4) 0.4541(4) 0.0462(13) Uani 1 d . .
N7 N -0.0256(4) 0.6717(3) 0.3317(4) 0.0415(12) Uani 1 d . .
N1 N 0.0693(4) 0.8285(4) 0.4316(4) 0.0481(13) Uani 1 d . .
Cl Cl 0.07366(14) 0.94143(12) 0.23923(14) 0.0638(5) Uani 1 d . .
C1 C 0.1630(5) 0.8210(5) 0.4665(6) 0.061(2) Uani 1 d . .
H1A H 0.2108(5) 0.7970(5) 0.4255(6) 0.073 Uiso 1 calc R .
C2 C 0.1909(6) 0.8476(6) 0.5601(6) 0.071(2) Uani 1 d . .
H2A H 0.2566(6) 0.8413(6) 0.5822(6) 0.085 Uiso 1 calc R .
C3 C 0.1214(6) 0.8835(5) 0.6215(6) 0.067(2) Uani 1 d . .
H3A H 0.1393(6) 0.9014(5) 0.6856(6) 0.080 Uiso 1 calc R .
C4 C 0.0261(5) 0.8927(5) 0.5871(5) 0.058(2) Uani 1 d . .
H4A H -0.0219(5) 0.9165(5) 0.6280(5) 0.070 Uiso 1 calc R .
C5 C 0.0000(5) 0.8662(4) 0.4901(5) 0.0463(15) Uani 1 d . .
C6 C -0.1868(4) 0.8794(4) 0.3062(5) 0.0456(15) Uani 1 d . .
C7 C -0.2712(5) 0.9203(5) 0.3452(5) 0.055(2) Uani 1 d . .
H7A H -0.2729(5) 0.9350(5) 0.4120(5) 0.066 Uiso 1 calc R .
C8 C -0.3503(5) 0.9383(5) 0.2842(6) 0.066(2) Uani 1 d . .
H8A H -0.4068(5) 0.9662(5) 0.3085(6) 0.079 Uiso 1 calc R .
C9 C -0.3464(5) 0.9145(5) 0.1836(6) 0.063(2) Uani 1 d . .
H9A H -0.4014(5) 0.9261(5) 0.1424(6) 0.076 Uiso 1 calc R .
C10 C -0.2646(5) 0.8750(5) 0.1447(5) 0.057(2) Uani 1 d . .
H10A H -0.2640(5) 0.8615(5) 0.0776(5) 0.068 Uiso 1 calc R .
C11 C -0.1799(5) 0.8542(4) 0.2064(5) 0.048(2) Uani 1 d . .
C12 C -0.0785(5) 0.7924(5) 0.0778(5) 0.052(2) Uani 1 d . .
C13 C -0.0817(6) 0.8620(6) 0.0076(6) 0.076(2) Uani 1 d . .
H13A H -0.0957(6) 0.9229(6) 0.0258(6) 0.091 Uiso 1 calc R .
C14 C -0.0638(8) 0.8407(8) -0.0902(7) 0.097(3) Uani 1 d . .
H14A H -0.0675(8) 0.8875(8) -0.1376(7) 0.117 Uiso 1 calc R .
C15 C -0.0415(8) 0.7540(9) -0.1175(7) 0.099(3) Uani 1 d . .
H15A H -0.0312(8) 0.7409(9) -0.1836(7) 0.119 Uiso 1 calc R .
C16 C -0.0334(7) 0.6842(7) -0.0483(7) 0.088(3) Uani 1 d . .
H16A H -0.0161(7) 0.6242(7) -0.0668(7) 0.105 Uiso 1 calc R .
C17 C -0.0516(5) 0.7046(5) 0.0492(6) 0.063(2) Uani 1 d . .
H17A H -0.0455(5) 0.6578(5) 0.0964(6) 0.076 Uiso 1 calc R .
C18 C 0.1839(5) 0.7468(6) 0.1679(6) 0.069(2) Uani 1 d . .
H18A H 0.1905(5) 0.8098(6) 0.1540(6) 0.083 Uiso 1 calc R .
C19 C 0.2471(6) 0.6852(6) 0.1255(6) 0.077(2) Uani 1 d . .
H19A H 0.2939(6) 0.7061(6) 0.0818(6) 0.093 Uiso 1 calc R .
C20 C 0.2408(6) 0.5928(6) 0.1479(6) 0.073(2) Uani 1 d . .
H20A H 0.2850(6) 0.5505(6) 0.1217(6) 0.087 Uiso 1 calc R .
C21 C 0.1692(5) 0.5634(5) 0.2091(5) 0.063(2) Uani 1 d . .
H21A H 0.1632(5) 0.5005(5) 0.2238(5) 0.076 Uiso 1 calc R .
C22 C 0.1053(5) 0.6269(5) 0.2492(5) 0.0468(15) Uani 1 d . .
C23 C -0.1051(4) 0.6436(4) 0.3926(5) 0.0428(15) Uani 1 d . .
C24 C -0.0842(6) 0.6004(5) 0.4816(5) 0.062(2) Uani 1 d . .
H24A H -0.0188(6) 0.5914(5) 0.5037(5) 0.074 Uiso 1 calc R .
C25 C -0.1611(8) 0.5712(6) 0.5369(6) 0.084(3) Uani 1 d . .
H25A H -0.1477(8) 0.5416(6) 0.5969(6) 0.101 Uiso 1 calc R .
C26 C -0.2563(8) 0.5843(6) 0.5063(8) 0.086(3) Uani 1 d . .
H26A H -0.3078(8) 0.5639(6) 0.5450(8) 0.103 Uiso 1 calc R .
C27 C -0.2767(6) 0.6275(6) 0.4185(7) 0.077(2) Uani 1 d . .
H27A H -0.3424(6) 0.6365(6) 0.3975(7) 0.092 Uiso 1 calc R .
C28 C -0.2015(5) 0.6581(5) 0.3602(6) 0.056(2) Uani 1 d . .
H28A H -0.2156(5) 0.6879(5) 0.3004(6) 0.068 Uiso 1 calc R .

loop_
_atom_type_symbol
_atom_type_description
_atom_type_scat_dispersion_real
_atom_type_scat_dispersion_imag
_atom_type_scat_source
C C 0.0033 0.0016 'International Tables Vol C Tables 4.2.6.8 and 6.1.1.4'
H H 0.0000 0.0000 'International Tables Vol C Tables 4.2.6.8 and 6.1.1.4'
N N 0.0061 0.0033 'International Tables Vol C Tables 4.2.6.8 and 6.1.1.4'
Cl Cl 0.1484 0.1585 'International Tables Vol C Tables 4.2.6.8 and 6.1.1.4'
Ru Ru -1.2594 0.8363 'International Tables Vol C Tables 4.2.6.8 and 6.1.1.4'

loop_
_geom_angle_atom_site_label_1
_geom_angle_atom_site_label_2
_geom_angle_atom_site_label_3
_geom_angle
_geom_angle_site_symmetry_1
_geom_angle_site_symmetry_3
_geom_angle_publ_flag
N3 Ru N7 98.0(2) . . y
N3 Ru N4 80.5(2) . . y
N7 Ru N4 98.3(2) . . y
N3 Ru N5 174.0(2) . . y
N7 Ru N5 76.1(2) . . y
N4 Ru N5 100.7(2) . . y
N3 Ru N1 77.3(2) . . y
N7 Ru N1 92.5(2) . . y
N4 Ru N1 156.4(2) . . y
N5 Ru N1 102.2(2) . . y
N3 Ru Cl 93.2(2) . . y
N7 Ru Cl 168.24(14) . . y
N4 Ru Cl 87.1(2) . . y
N5 Ru Cl 92.7(2) . . y
N1 Ru Cl 86.37(15) . . y
N7 N6 C22 111.8(5) . . ?
N2 N3 C6 120.4(5) . . ?
N2 N3 Ru 122.3(4) . . ?
C6 N3 Ru 117.3(4) . . ?
C11 N4 C12 121.2(6) . . ?
C11 N4 Ru 111.6(4) . . ?
C12 N4 Ru 126.1(4) . . ?
C18 N5 C22 118.0(6) . . ?
C18 N5 Ru 129.4(5) . . ?
C22 N5 Ru 112.6(4) . . ?
N3 N2 C5 110.1(5) . . ?
N6 N7 C23 111.5(5) . . ?
N6 N7 Ru 122.6(4) . . ?
C23 N7 Ru 125.8(4) . . ?
C1 N1 C5 119.1(6) . . ?
C1 N1 Ru 131.7(5) . . ?
C5 N1 Ru 109.2(4) . . ?
N1 C1 C2 122.3(7) . . ?
C1 C2 C3 119.6(7) . . ?
C4 C3 C2 119.0(7) . . ?
C3 C4 C5 120.0(7) . . ?
N1 C5 N2 120.9(6) . . ?
N1 C5 C4 119.9(6) . . ?
N2 C5 C4 119.1(6) . . ?
N3 C6 C11 112.6(5) . . ?
N3 C6 C7 124.0(6) . . ?
C11 C6 C7 123.4(6) . . ?
C8 C7 C6 119.0(7) . . ?
C7 C8 C9 119.4(7) . . ?
C10 C9 C8 122.2(7) . . ?
C9 C10 C11 120.3(7) . . ?
N4 C11 C6 117.9(6) . . ?
N4 C11 C10 126.4(6) . . ?
C6 C11 C10 115.7(6) . . ?
C17 C12 C13 118.4(7) . . ?
C17 C12 N4 119.5(6) . . ?
C13 C12 N4 122.0(7) . . ?
C12 C13 C14 119.6(9) . . ?
C15 C14 C13 121.2(9) . . ?
C14 C15 C16 120.3(9) . . ?
C15 C16 C17 118.9(9) . . ?
C12 C17 C16 121.4(8) . . ?
N5 C18 C19 122.4(7) . . ?
C20 C19 C18 119.6(7) . . ?
C21 C20 C19 119.2(7) . . ?
C20 C21 C22 119.9(7) . . ?
N6 C22 N5 116.9(5) . . ?
N6 C22 C21 122.2(6) . . ?
N5 C22 C21 120.9(6) . . ?
C24 C23 C28 120.9(6) . . ?
C24 C23 N7 119.7(6) . . ?
C28 C23 N7 119.4(6) . . ?
C25 C24 C23 118.7(8) . . ?
C26 C25 C24 121.4(8) . . ?
C25 C26 C27 119.6(8) . . ?
C28 C27 C26 121.0(8) . . ?
C27 C28 C23 118.3(7) . . ?

loop_
_geom_bond_atom_site_label_1
_geom_bond_atom_site_label_2
_geom_bond_distance
_geom_bond_site_symmetry_2
_geom_bond_publ_flag
Ru N3 1.933(5) . y
Ru N7 1.933(5) . y
Ru N4 2.038(6) . y
Ru N5 2.068(5) . y
Ru N1 2.086(6) . y
Ru Cl 2.391(2) . y
N6 N7 1.314(7) . ?
N6 C22 1.360(8) . ?
N3 N2 1.312(7) . ?
N3 C6 1.372(8) . ?
N4 C11 1.353(8) . ?
N4 C12 1.421(8) . ?
N5 C18 1.338(8) . ?
N5 C22 1.368(8) . ?
N2 C5 1.364(8) . ?
N7 C23 1.432(7) . ?
N1 C1 1.338(8) . ?
N1 C5 1.357(8) . ?
C1 C2 1.365(11) . ?
C2 C3 1.374(11) . ?
C3 C4 1.359(10) . ?
C4 C5 1.402(9) . ?
C6 C11 1.406(9) . ?
C6 C7 1.400(8) . ?
C7 C8 1.353(10) . ?
C8 C9 1.407(11) . ?
C9 C10 1.362(10) . ?
C10 C11 1.425(9) . ?
C12 C17 1.372(10) . ?
C12 C13 1.380(10) . ?
C13 C14 1.388(12) . ?
C14 C15 1.337(14) . ?
C15 C16 1.375(14) . ?
C16 C17 1.382(11) . ?
C18 C19 1.367(10) . ?
C19 C20 1.366(11) . ?
C20 C21 1.359(10) . ?
C21 C22 1.379(9) . ?
C23 C24 1.378(9) . ?
C23 C28 1.374(9) . ?
C24 C25 1.365(11) . ?
C25 C26 1.349(13) . ?
C26 C27 1.363(13) . ?
C27 C28 1.377(10) . ?
